data_4339316
loop_
_publ_author_name
'Matloka, Kornelia'
'Sah, Ajay K.'
'Peters, Matthew W.'
'Srinivasan, Priya'
'Gelis, Artem V.'
'Regalbuto, Monica'
'Scott, Michael J.'

_publ_section_title
;
 CMPO-functionalized C3-symmetric tripodal ligands in liquid/liquid
 extractions: efficient, selective recognition of Pu(IV) with low affinity
 for 3+ metal ions.
;
_journal_issue 25
_journal_name_full 'Inorganic chemistry'
_journal_page_first 10549
_journal_page_last 10563
_journal_paper_doi 10.1021/ic700800a
_journal_volume 46
_journal_year 2007
_chemical_formula_sum 'C82 H94 Bi N6 O18 P3'
_chemical_formula_weight 1753.52
_chemical_name_common '8cBiNO3 2NO3'
_chemical_name_systematic
; 
 ? 
;
_space_group_IT_number 2
_symmetry_cell_setting triclinic
_symmetry_space_group_name_Hall '-P 1'
_symmetry_space_group_name_H-M 'P -1'
_atom_sites_solution_hydrogens geom
_atom_sites_solution_primary direct
_atom_sites_solution_secondary difmap
_audit_creation_method SHELXL-97
_cell_angle_alpha 80.3080(10)
_cell_angle_beta 64.9140(10)
_cell_angle_gamma 68.3520(10)
_cell_formula_units_Z 4
_cell_length_a 20.8891(13)
_cell_length_b 22.9583(15)
_cell_length_c 23.1141(15)
_cell_measurement_temperature 193(2)
_cell_volume 9330.4(10)
_computing_cell_refinement 'Bruker AXS SMART'
_computing_data_collection 'Bruker AXS SMART'
_computing_data_reduction 'Bruker AXS SAINT'
_computing_molecular_graphics XP
_computing_publication_material 'Microsoft Word'
_computing_structure_refinement 'SHELXL-97 (Sheldrick, 1997)'
_computing_structure_solution 'SHELXS-97 (Sheldrick, 1990)'
_diffrn_ambient_temperature 193(2)
_diffrn_measured_fraction_theta_full 0.994
_diffrn_measured_fraction_theta_max 0.994
_diffrn_radiation_monochromator graphite
_diffrn_radiation_source 'fine-focus sealed tube'
_diffrn_radiation_type MoK\a
_diffrn_radiation_wavelength 0.71073
_diffrn_reflns_av_R_equivalents 0.0531
_diffrn_reflns_av_sigmaI/netI 0.1417
_diffrn_reflns_limit_h_max 19
_diffrn_reflns_limit_h_min -24
_diffrn_reflns_limit_k_max 26
_diffrn_reflns_limit_k_min -26
_diffrn_reflns_limit_l_max 26
_diffrn_reflns_limit_l_min -26
_diffrn_reflns_number 51156
_diffrn_reflns_theta_full 24.50
_diffrn_reflns_theta_max 24.50
_diffrn_reflns_theta_min 1.74
_exptl_absorpt_coefficient_mu 2.004
_exptl_absorpt_correction_T_max 1.00000
_exptl_absorpt_correction_T_min 0.853292
_exptl_absorpt_correction_type 'Corrected by SADABS'
_exptl_absorpt_process_details 'Corrected by SADABS'
_exptl_crystal_colour clear
_exptl_crystal_density_diffrn 1.248
_exptl_crystal_density_meas ?
_exptl_crystal_density_method 'not measured'
_exptl_crystal_description block
_exptl_crystal_F_000 3600
_exptl_crystal_size_max 0.3
_exptl_crystal_size_mid 0.3
_exptl_crystal_size_min 0.2
_refine_diff_density_max 1.496
_refine_diff_density_min -1.198
_refine_diff_density_rms 0.119
_refine_ls_extinction_method none
_refine_ls_goodness_of_fit_ref 0.899
_refine_ls_hydrogen_treatment mixed
_refine_ls_matrix_type full
_refine_ls_number_parameters 1950
_refine_ls_number_reflns 30858
_refine_ls_number_restraints 0
_refine_ls_restrained_S_all 0.899
_refine_ls_R_factor_all 0.1313
_refine_ls_R_factor_gt 0.0657
_refine_ls_shift/su_max 0.003
_refine_ls_shift/su_mean 0.000
_refine_ls_structure_factor_coef Fsqd
_refine_ls_weighting_details 'calc w=1/[\s^2^(Fo^2^)+(0.0908P)^2^+0.0000P] where P=(Fo^2^+2Fc^2^)/3'
_refine_ls_weighting_scheme calc
_refine_ls_wR_factor_gt 0.1579
_refine_ls_wR_factor_ref 0.1780
_reflns_number_gt 15711
_reflns_number_total 30858
_reflns_threshold_expression >2sigma(I)
_cod_data_source_file ic700800a-file002.cif
_cod_data_source_block 8cBiNO3
_cod_depositor_comments
;
The following automatic conversions were performed:

'_exptl_crystal_density_meas' value 'not measured' was changed to '?'
- the value is perceived as not measured.

Automatic conversion script
Id: cif_fix_values 3008 2015-01-20 13:52:24Z robertas 
;
_cod_original_sg_symbol_H-M P1bar
_cod_database_code 4339316

loop_
_symmetry_equiv_pos_as_xyz
'x, y, z'
'-x, -y, -z'

loop_
_atom_site_label
_atom_site_type_symbol
_atom_site_fract_x
_atom_site_fract_y
_atom_site_fract_z
_atom_site_U_iso_or_equiv
_atom_site_adp_type
_atom_site_occupancy
_atom_site_symmetry_multiplicity
_atom_site_calc_flag
_atom_site_refinement_flags
_atom_site_disorder_assembly
_atom_site_disorder_group
Bi1 Bi 1.39108(2) -0.108074(17) -0.360717(16) 0.04379(12) Uani 1 1 d . . .
P1 P 1.39129(15) -0.13913(12) -0.50400(12) 0.0454(6) Uani 1 1 d . . .
P2 P 1.55977(15) -0.20741(13) -0.35698(13) 0.0553(7) Uani 1 1 d . . .
P3 P 1.30554(14) -0.01670(11) -0.21954(11) 0.0430(6) Uani 1 1 d . . .
O1 O 1.2070(4) -0.2749(4) -0.3434(4) 0.082(2) Uani 1 1 d . . .
O2 O 1.3423(4) -0.3651(4) -0.2418(5) 0.093(3) Uani 1 1 d . . .
O3 O 1.1696(4) -0.2306(3) -0.1716(3) 0.066(2) Uani 1 1 d . . .
O4 O 1.2756(4) -0.1181(3) -0.3546(3) 0.0553(18) Uani 1 1 d . . .
O5 O 1.4315(3) -0.1326(3) -0.4664(3) 0.0479(16) Uani 1 1 d . . .
O6 O 1.4258(4) -0.2219(3) -0.3629(3) 0.063(2) Uani 1 1 d . . .
O7 O 1.5101(4) -0.1409(3) -0.3588(3) 0.0577(18) Uani 1 1 d . . .
O8 O 1.3338(4) -0.1516(3) -0.2474(3) 0.0509(17) Uani 1 1 d . . .
O9 O 1.3596(3) -0.0286(3) -0.2877(3) 0.0484(16) Uani 1 1 d . . .
O10 O 1.3334(4) -0.0050(3) -0.4071(3) 0.0563(18) Uani 1 1 d . . .
O11 O 1.4494(4) -0.0301(3) -0.4214(3) 0.0533(17) Uani 1 1 d . . .
O12 O 1.3885(5) 0.0649(3) -0.4417(4) 0.085(3) Uani 1 1 d . . .
N1 N 1.2018(5) -0.1472(4) -0.3850(4) 0.066(3) Uani 1 1 d . . .
H1A H 1.1911 -0.1511 -0.4168 0.079 Uiso 1 1 calc R . .
N2 N 1.4528(6) -0.3201(5) -0.3297(7) 0.141(6) Uani 1 1 d . . .
H2A H 1.4803 -0.3496 -0.3120 0.170 Uiso 1 1 calc R . .
N3 N 1.2462(4) -0.1618(4) -0.1515(3) 0.053(2) Uani 1 1 d . . .
H3A H 1.2091 -0.1419 -0.1173 0.064 Uiso 1 1 calc R . .
N4 N 1.3913(5) 0.0109(4) -0.4248(4) 0.058(2) Uani 1 1 d . . .
C1 C 1.1934(6) -0.3415(5) -0.2275(5) 0.058(3) Uani 1 1 d . . .
H1B H 1.2254 -0.3142 -0.2467 0.070 Uiso 1 1 calc R . .
C2 C 1.1926(6) -0.3688(5) -0.2829(5) 0.067(3) Uani 1 1 d . . .
C3 C 1.1962(6) -0.3328(5) -0.3389(6) 0.068(3) Uani 1 1 d . . .
C4 C 1.1938(7) -0.3545(6) -0.3908(6) 0.082(4) Uani 1 1 d . . .
C5 C 1.2010(9) -0.3169(7) -0.4532(6) 0.126(6) Uani 1 1 d . . .
H5A H 1.2209 -0.2839 -0.4549 0.189 Uiso 1 1 calc R . .
H5B H 1.1516 -0.2980 -0.4553 0.189 Uiso 1 1 calc R . .
H5C H 1.2352 -0.3449 -0.4895 0.189 Uiso 1 1 calc R . .
C6 C 1.1871(6) -0.4135(5) -0.3850(5) 0.075(3) Uani 1 1 d . . .
H6A H 1.1853 -0.4292 -0.4197 0.090 Uiso 1 1 calc R . .
C7 C 1.1828(6) -0.4502(5) -0.3302(5) 0.059(3) Uani 1 1 d . . .
C8 C 1.1745(7) -0.5137(5) -0.3251(5) 0.063(3) Uani 1 1 d . . .
C9 C 1.1738(8) -0.5329(6) -0.3829(6) 0.103(5) Uani 1 1 d . . .
H9A H 1.2198 -0.5323 -0.4197 0.154 Uiso 1 1 calc R . .
H9B H 1.1302 -0.5037 -0.3907 0.154 Uiso 1 1 calc R . .
H9C H 1.1710 -0.5753 -0.3764 0.154 Uiso 1 1 calc R . .
C10 C 1.0935(9) -0.5077(7) -0.2745(7) 0.133(6) Uani 1 1 d . . .
H10A H 1.0931 -0.5118 -0.2314 0.199 Uiso 1 1 calc R . .
H10B H 1.0783 -0.5408 -0.2810 0.199 Uiso 1 1 calc R . .
H10C H 1.0585 -0.4667 -0.2793 0.199 Uiso 1 1 calc R . .
C11 C 1.2336(11) -0.5621(6) -0.3040(10) 0.170(9) Uani 1 1 d . . .
H11A H 1.2711 -0.5899 -0.3396 0.255 Uiso 1 1 calc R . .
H11B H 1.2098 -0.5868 -0.2680 0.255 Uiso 1 1 calc R . .
H11C H 1.2580 -0.5407 -0.2908 0.255 Uiso 1 1 calc R . .
C12 C 1.1858(6) -0.4271(5) -0.2813(5) 0.057(3) Uani 1 1 d . . .
H12A H 1.1830 -0.4524 -0.2439 0.069 Uiso 1 1 calc R . .
C13 C 1.2281(6) -0.3907(5) -0.1872(5) 0.063(3) Uani 1 1 d . . .
C14 C 1.3033(7) -0.4020(5) -0.1969(6) 0.068(3) Uani 1 1 d . . .
C15 C 1.3365(6) -0.4443(6) -0.1598(7) 0.074(4) Uani 1 1 d . . .
C16 C 1.4163(7) -0.4528(7) -0.1695(7) 0.108(5) Uani 1 1 d . . .
H16A H 1.4368 -0.4925 -0.1498 0.161 Uiso 1 1 calc R . .
H16B H 1.4159 -0.4181 -0.1496 0.161 Uiso 1 1 calc R . .
H16C H 1.4475 -0.4532 -0.2153 0.161 Uiso 1 1 calc R . .
C17 C 1.2961(7) -0.4783(6) -0.1137(6) 0.070(3) Uani 1 1 d . . .
H17A H 1.3196 -0.5085 -0.0890 0.084 Uiso 1 1 calc R . .
C18 C 1.2225(7) -0.4702(5) -0.1019(5) 0.063(3) Uani 1 1 d . . .
C19 C 1.1808(7) -0.5094(6) -0.0524(5) 0.067(3) Uani 1 1 d . . .
C20 C 1.2227(9) -0.5786(7) -0.0717(8) 0.125(5) Uani 1 1 d . . .
H20A H 1.2276 -0.5835 -0.1148 0.188 Uiso 1 1 calc R . .
H20B H 1.1945 -0.6046 -0.0415 0.188 Uiso 1 1 calc R . .
H20C H 1.2727 -0.5917 -0.0710 0.188 Uiso 1 1 calc R . .
C21 C 1.1002(8) -0.4937(7) -0.0473(6) 0.106(5) Uani 1 1 d . . .
H21A H 1.1015 -0.4995 -0.0889 0.160 Uiso 1 1 calc R . .
H21B H 1.0712 -0.4501 -0.0342 0.160 Uiso 1 1 calc R . .
H21C H 1.0765 -0.5216 -0.0155 0.160 Uiso 1 1 calc R . .
C22 C 1.1760(11) -0.5008(10) 0.0132(7) 0.175(9) Uani 1 1 d . . .
H22A H 1.1414 -0.4590 0.0288 0.262 Uiso 1 1 calc R . .
H22B H 1.2259 -0.5055 0.0103 0.262 Uiso 1 1 calc R . .
H22C H 1.1578 -0.5326 0.0428 0.262 Uiso 1 1 calc R . .
C23 C 1.1918(6) -0.4250(5) -0.1409(5) 0.058(3) Uani 1 1 d . . .
H23A H 1.1414 -0.4182 -0.1339 0.069 Uiso 1 1 calc R . .
C24 C 1.1151(6) -0.2994(5) -0.1865(5) 0.062(3) Uani 1 1 d . A .
C25 C 1.1071(7) -0.2472(5) -0.1592(6) 0.069(3) Uani 1 1 d . . .
C26 C 1.0364(8) -0.2060(5) -0.1229(6) 0.078(4) Uani 1 1 d . . .
C27 C 1.0292(9) -0.1479(7) -0.0968(8) 0.138(6) Uani 1 1 d . . .
H27A H 1.0548 -0.1590 -0.0674 0.207 Uiso 1 1 calc R . .
H27B H 0.9760 -0.1245 -0.0737 0.207 Uiso 1 1 calc R . .
H27C H 1.0520 -0.1219 -0.1319 0.207 Uiso 1 1 calc R . .
C28 C 0.9755(7) -0.2199(6) -0.1168(7) 0.092(4) Uani 1 1 d . . .
H28A H 0.9268 -0.1913 -0.0949 0.111 Uiso 1 1 calc R . .
C29 C 0.9817(7) -0.2733(6) -0.1409(6) 0.074(3) Uani 1 1 d . A .
C30 C 0.9123(7) -0.2870(7) -0.1331(7) 0.087(4) Uani 1 1 d . . .
C32 C 0.9156(16) -0.3530(14) -0.1007(14) 0.187(14) Uani 0.75 1 d P A 1
H32D H 0.9644 -0.3838 -0.1239 0.281 Uiso 0.75 1 calc PR A 1
H32E H 0.8757 -0.3651 -0.1017 0.281 Uiso 0.75 1 calc PR A 1
H32F H 0.9087 -0.3514 -0.0563 0.281 Uiso 0.75 1 calc PR A 1
C33 C 0.8583(15) -0.2289(17) -0.1512(15) 0.222(18) Uani 0.75 1 d P A 1
H33D H 0.8753 -0.2256 -0.1978 0.332 Uiso 0.75 1 calc PR A 1
H33E H 0.8568 -0.1915 -0.1348 0.332 Uiso 0.75 1 calc PR A 1
H33F H 0.8080 -0.2323 -0.1325 0.332 Uiso 0.75 1 calc PR A 1
C32A C 0.9211(14) -0.3163(17) -0.1914(14) 0.208(16) Uani 0.75 1 d P A 2
H32G H 0.9254 -0.2859 -0.2269 0.312 Uiso 0.75 1 calc PR A 2
H32H H 0.8773 -0.3286 -0.1814 0.312 Uiso 0.75 1 calc PR A 2
H32I H 0.9664 -0.3535 -0.2035 0.312 Uiso 0.75 1 calc PR A 2
C33A C 0.8473(12) -0.2717(14) -0.0606(12) 0.158(10) Uani 0.75 1 d P A 2
H33G H 0.8301 -0.2267 -0.0527 0.238 Uiso 0.75 1 calc PR A 2
H33H H 0.8680 -0.2955 -0.0295 0.238 Uiso 0.75 1 calc PR A 2
H33I H 0.8049 -0.2835 -0.0563 0.238 Uiso 0.75 1 calc PR A 2
C34 C 1.0521(6) -0.3128(5) -0.1767(5) 0.066(3) Uani 1 1 d . . .
H34A H 1.0572 -0.3493 -0.1947 0.079 Uiso 1 1 calc R A .
C35 C 1.1390(6) -0.2228(5) -0.3259(5) 0.072(3) Uani 1 1 d . . .
H35A H 1.1014 -0.2310 -0.2845 0.086 Uiso 1 1 calc R . .
H35B H 1.1180 -0.2144 -0.3588 0.086 Uiso 1 1 calc R . .
C36 C 1.1601(6) -0.1667(5) -0.3208(5) 0.074(3) Uani 1 1 d . . .
H36A H 1.1142 -0.1316 -0.2991 0.089 Uiso 1 1 calc R . .
H36B H 1.1912 -0.1790 -0.2954 0.089 Uiso 1 1 calc R . .
C37 C 1.2552(6) -0.1238(4) -0.3966(5) 0.056(3) Uani 1 1 d . . .
C38 C 1.2906(5) -0.1011(4) -0.4656(4) 0.052(3) Uani 1 1 d . . .
H38A H 1.2798 -0.0554 -0.4655 0.062 Uiso 1 1 calc R . .
H38B H 1.2666 -0.1086 -0.4912 0.062 Uiso 1 1 calc R . .
C39 C 1.4131(6) -0.2192(5) -0.5188(4) 0.053(3) Uani 1 1 d . . .
C40 C 1.3697(8) -0.2419(5) -0.5328(7) 0.092(4) Uani 1 1 d . . .
H40A H 1.3221 -0.2148 -0.5316 0.110 Uiso 1 1 calc R . .
C41 C 1.3946(8) -0.3046(6) -0.5491(8) 0.108(5) Uani 1 1 d . . .
H41A H 1.3640 -0.3194 -0.5595 0.129 Uiso 1 1 calc R . .
C42 C 1.4603(8) -0.3438(6) -0.5503(6) 0.081(4) Uani 1 1 d . . .
H42A H 1.4769 -0.3861 -0.5624 0.098 Uiso 1 1 calc R . .
C43 C 1.5051(7) -0.3226(6) -0.5337(6) 0.078(3) Uani 1 1 d . . .
H43A H 1.5517 -0.3504 -0.5335 0.093 Uiso 1 1 calc R . .
C44 C 1.4801(6) -0.2603(5) -0.5176(5) 0.065(3) Uani 1 1 d . . .
H44A H 1.5098 -0.2457 -0.5056 0.078 Uiso 1 1 calc R . .
C45 C 1.4157(5) -0.0975(4) -0.5780(4) 0.046(2) Uani 1 1 d . . .
C46 C 1.3887(7) -0.0991(6) -0.6242(6) 0.081(4) Uani 1 1 d . . .
H46A H 1.3571 -0.1229 -0.6165 0.097 Uiso 1 1 calc R . .
C47 C 1.4089(7) -0.0657(7) -0.6802(5) 0.092(4) Uani 1 1 d . . .
H47A H 1.3921 -0.0675 -0.7119 0.110 Uiso 1 1 calc R . .
C48 C 1.4531(7) -0.0298(6) -0.6912(5) 0.077(4) Uani 1 1 d . . .
H48A H 1.4656 -0.0060 -0.7297 0.092 Uiso 1 1 calc R . .
C49 C 1.4784(6) -0.0286(5) -0.6473(5) 0.068(3) Uani 1 1 d . . .
H49A H 1.5095 -0.0041 -0.6552 0.081 Uiso 1 1 calc R . .
C50 C 1.4605(5) -0.0620(4) -0.5909(4) 0.050(2) Uani 1 1 d . . .
H50A H 1.4794 -0.0604 -0.5606 0.060 Uiso 1 1 calc R . .
C51 C 1.3780(7) -0.3883(6) -0.3037(7) 0.098(5) Uani 1 1 d . . .
H51A H 1.3425 -0.3979 -0.3153 0.118 Uiso 1 1 calc R . .
H51B H 1.4206 -0.4273 -0.3066 0.118 Uiso 1 1 calc R . .
C52 C 1.4063(8) -0.3375(6) -0.3494(8) 0.119(6) Uani 1 1 d . . .
H52A H 1.4351 -0.3538 -0.3934 0.143 Uiso 1 1 calc R . .
H52B H 1.3630 -0.3002 -0.3494 0.143 Uiso 1 1 calc R . .
C53 C 1.4582(6) -0.2643(5) -0.3355(6) 0.079(4) Uani 1 1 d . . .
C54 C 1.5053(5) -0.2535(5) -0.3050(4) 0.055(3) Uani 1 1 d . . .
H54A H 1.5388 -0.2944 -0.2964 0.066 Uiso 1 1 calc R . .
H54B H 1.4718 -0.2319 -0.2639 0.066 Uiso 1 1 calc R . .
C55 C 1.6265(6) -0.2100(5) -0.3258(4) 0.056(3) Uani 1 1 d . . .
C56 C 1.6595(7) -0.2632(6) -0.2983(6) 0.084(4) Uani 1 1 d . . .
H56A H 1.6452 -0.2993 -0.2922 0.101 Uiso 1 1 calc R . .
C57 C 1.7153(8) -0.2634(7) -0.2790(6) 0.099(5) Uani 1 1 d . . .
H57A H 1.7400 -0.3004 -0.2609 0.119 Uiso 1 1 calc R . .
C58 C 1.7337(8) -0.2117(7) -0.2861(6) 0.098(5) Uani 1 1 d . . .
H58A H 1.7716 -0.2127 -0.2732 0.117 Uiso 1 1 calc R . .
C59 C 1.6994(8) -0.1587(7) -0.3111(6) 0.096(4) Uani 1 1 d . . .
H59A H 1.7117 -0.1220 -0.3141 0.115 Uiso 1 1 calc R . .
C60 C 1.6467(8) -0.1574(6) -0.3322(6) 0.083(4) Uani 1 1 d . . .
H60A H 1.6238 -0.1202 -0.3514 0.100 Uiso 1 1 calc R . .
C61 C 1.6078(5) -0.2408(5) -0.4345(5) 0.056(3) Uani 1 1 d . . .
C62 C 1.6166(6) -0.1999(5) -0.4876(5) 0.068(3) Uani 1 1 d . . .
H62A H 1.5950 -0.1559 -0.4816 0.082 Uiso 1 1 calc R . .
C63 C 1.6567(7) -0.2236(7) -0.5485(6) 0.084(4) Uani 1 1 d . . .
H63A H 1.6636 -0.1960 -0.5844 0.101 Uiso 1 1 calc R . .
C64 C 1.6853(8) -0.2846(9) -0.5566(8) 0.107(5) Uani 1 1 d . . .
H64A H 1.7136 -0.3007 -0.5986 0.128 Uiso 1 1 calc R . .
C65 C 1.6746(8) -0.3271(7) -0.5032(9) 0.104(5) Uani 1 1 d . . .
H65A H 1.6939 -0.3711 -0.5095 0.124 Uiso 1 1 calc R . .
C66 C 1.6364(6) -0.3036(6) -0.4435(6) 0.075(3) Uani 1 1 d . . .
H66A H 1.6296 -0.3313 -0.4076 0.090 Uiso 1 1 calc R . .
C67 C 1.2031(6) -0.2517(5) -0.1278(5) 0.064(3) Uani 1 1 d . . .
H67A H 1.2188 -0.2980 -0.1243 0.077 Uiso 1 1 calc R . .
H67B H 1.1669 -0.2343 -0.0851 0.077 Uiso 1 1 calc R . .
C68 C 1.2704(6) -0.2308(4) -0.1500(5) 0.058(3) Uani 1 1 d . . .
H68A H 1.2966 -0.2477 -0.1206 0.070 Uiso 1 1 calc R . .
H68B H 1.3058 -0.2471 -0.1932 0.070 Uiso 1 1 calc R . .
C69 C 1.2761(5) -0.1271(4) -0.2005(4) 0.045(2) Uani 1 1 d . . .
C70 C 1.2387(5) -0.0582(4) -0.1947(4) 0.048(2) Uani 1 1 d . . .
H70A H 1.2039 -0.0480 -0.1497 0.057 Uiso 1 1 calc R . .
H70B H 1.2089 -0.0437 -0.2213 0.057 Uiso 1 1 calc R . .
C71 C 1.3531(6) -0.0455(4) -0.1667(5) 0.049(2) Uani 1 1 d . . .
C72 C 1.3160(7) -0.0464(6) -0.1014(5) 0.076(4) Uani 1 1 d . . .
H72A H 1.2628 -0.0311 -0.0826 0.091 Uiso 1 1 calc R . .
C73 C 1.3572(10) -0.0703(6) -0.0623(6) 0.098(5) Uani 1 1 d . . .
H73A H 1.3325 -0.0689 -0.0170 0.118 Uiso 1 1 calc R . .
C74 C 1.4372(9) -0.0964(6) -0.0929(8) 0.090(4) Uani 1 1 d . . .
H74A H 1.4664 -0.1124 -0.0679 0.108 Uiso 1 1 calc R . .
C75 C 1.4707(7) -0.0984(6) -0.1563(7) 0.080(4) Uani 1 1 d . . .
H75A H 1.5235 -0.1176 -0.1762 0.096 Uiso 1 1 calc R . .
C76 C 1.4299(6) -0.0730(5) -0.1933(5) 0.062(3) Uani 1 1 d . . .
H76A H 1.4552 -0.0743 -0.2385 0.075 Uiso 1 1 calc R . .
C77 C 1.2528(5) 0.0642(5) -0.2086(5) 0.048(2) Uani 1 1 d . . .
C78 C 1.2539(8) 0.1023(6) -0.2599(7) 0.099(4) Uani 1 1 d . . .
H78A H 1.2855 0.0851 -0.3012 0.119 Uiso 1 1 calc R . .
C79 C 1.2122(9) 0.1642(7) -0.2558(9) 0.123(6) Uani 1 1 d . . .
H79A H 1.2158 0.1883 -0.2941 0.147 Uiso 1 1 calc R . .
C80 C 1.1683(8) 0.1909(6) -0.2023(9) 0.091(4) Uani 1 1 d . . .
H80A H 1.1391 0.2341 -0.2008 0.110 Uiso 1 1 calc R . .
C81 C 1.1637(10) 0.1575(8) -0.1479(9) 0.136(7) Uani 1 1 d . . .
H81A H 1.1311 0.1768 -0.1078 0.163 Uiso 1 1 calc R . .
C82 C 1.2092(9) 0.0909(6) -0.1509(7) 0.115(5) Uani 1 1 d . . .
H82A H 1.2081 0.0671 -0.1128 0.137 Uiso 1 1 calc R . .
Bi1B Bi 0.94154(2) 0.326682(18) -0.312366(16) 0.04714(13) Uani 1 1 d . . .
P1B P 0.90974(14) 0.32555(12) -0.14913(11) 0.0439(6) Uani 1 1 d . . .
P2B P 0.85031(16) 0.47847(13) -0.34712(12) 0.0525(7) Uani 1 1 d . . .
P3B P 1.03696(15) 0.23816(15) -0.45575(12) 0.0574(8) Uani 1 1 d . . .
O1B O 0.6999(4) 0.2192(3) -0.1265(3) 0.062(2) Uani 1 1 d . . .
O2B O 0.5926(4) 0.3455(3) -0.2452(3) 0.070(2) Uani 1 1 d . . .
O3B O 0.7407(4) 0.1851(3) -0.2920(3) 0.064(2) Uani 1 1 d . . .
O4B O 0.9077(4) 0.2385(3) -0.2452(3) 0.0547(18) Uani 1 1 d . . .
O5B O 0.9222(3) 0.3586(3) -0.2130(3) 0.0481(16) Uani 1 1 d . . .
O6B O 0.8049(4) 0.3783(4) -0.2581(3) 0.0567(19) Uani 1 1 d . . .
O7B O 0.9235(3) 0.4237(3) -0.3649(3) 0.0472(16) Uani 1 1 d . . .
O8B O 0.8714(4) 0.2973(3) -0.3630(3) 0.0533(17) Uani 1 1 d . . .
O9B O 1.0351(4) 0.2809(4) -0.4123(3) 0.069(2) Uani 1 1 d . . .
O10B O 1.0625(4) 0.2655(3) -0.2929(3) 0.0548(17) Uani 1 1 d . . .
O11B O 1.0473(4) 0.3609(3) -0.3311(3) 0.0490(17) Uani 1 1 d . . .
O12B O 1.1461(4) 0.3087(4) -0.3106(4) 0.073(2) Uani 1 1 d . . .
N1B N 0.8609(4) 0.1841(4) -0.1566(4) 0.050(2) Uani 1 1 d . . .
H1BA H 0.8565 0.1745 -0.1169 0.060 Uiso 1 1 calc R . .
N2B N 0.6864(5) 0.4110(4) -0.2533(4) 0.078(3) Uani 1 1 d . . .
H2BA H 0.6547 0.4368 -0.2694 0.093 Uiso 1 1 calc R . .
N3B N 0.8378(4) 0.2318(4) -0.3990(4) 0.054(2) Uani 1 1 d . . .
H3BA H 0.8544 0.1989 -0.4226 0.065 Uiso 1 1 calc R . .
N4B N 1.0887(5) 0.3115(4) -0.3118(4) 0.052(2) Uani 1 1 d . . .
C1B C 0.6037(6) 0.2268(5) -0.1855(4) 0.056(3) Uani 1 1 d . . .
H1BB H 0.6429 0.2474 -0.2054 0.067 Uiso 1 1 calc R . .
C2B C 0.5748(6) 0.2318(4) -0.1119(5) 0.055(3) Uani 1 1 d . . .
C3B C 0.6258(6) 0.2265(5) -0.0866(5) 0.060(3) Uani 1 1 d . . .
C4B C 0.6015(6) 0.2303(5) -0.0196(6) 0.064(3) Uani 1 1 d . . .
C5B C 0.6596(7) 0.2253(6) 0.0081(6) 0.094(4) Uani 1 1 d . . .
H5BA H 0.6337 0.2478 0.0485 0.141 Uiso 1 1 calc R . .
H5BB H 0.6968 0.2439 -0.0224 0.141 Uiso 1 1 calc R . .
H5BC H 0.6849 0.1812 0.0155 0.141 Uiso 1 1 calc R . .
C6B C 0.5260(6) 0.2403(5) 0.0185(5) 0.062(3) Uani 1 1 d . . .
H6BA H 0.5088 0.2450 0.0632 0.075 Uiso 1 1 calc R . .
C7B C 0.4754(6) 0.2436(5) -0.0063(6) 0.064(3) Uani 1 1 d . . .
C8B C 0.3945(6) 0.2505(6) 0.0347(5) 0.069(3) Uani 1 1 d . . .
C9B C 0.3767(7) 0.1941(6) 0.0235(6) 0.102(5) Uani 1 1 d . . .
H9BA H 0.4110 0.1548 0.0327 0.153 Uiso 1 1 calc R . .
H9BB H 0.3830 0.1946 -0.0211 0.153 Uiso 1 1 calc R . .
H9BC H 0.3249 0.1974 0.0518 0.153 Uiso 1 1 calc R . .
C10B C 0.3428(6) 0.3141(6) 0.0188(6) 0.097(4) Uani 1 1 d . . .
H10D H 0.2902 0.3172 0.0432 0.145 Uiso 1 1 calc R . .
H10E H 0.3537 0.3164 -0.0270 0.145 Uiso 1 1 calc R . .
H10F H 0.3520 0.3487 0.0300 0.145 Uiso 1 1 calc R . .
C11B C 0.3750(6) 0.2514(6) 0.1072(5) 0.089(4) Uani 1 1 d . . .
H11D H 0.4147 0.2186 0.1176 0.134 Uiso 1 1 calc R . .
H11E H 0.3273 0.2437 0.1314 0.134 Uiso 1 1 calc R . .
H11F H 0.3707 0.2923 0.1184 0.134 Uiso 1 1 calc R . .
C12B C 0.4996(5) 0.2405(5) -0.0704(5) 0.052(3) Uani 1 1 d . . .
H12B H 0.4645 0.2444 -0.0881 0.062 Uiso 1 1 calc R . .
C13B C 0.5428(6) 0.2612(5) -0.2108(4) 0.054(3) Uani 1 1 d . . .
C14B C 0.5377(6) 0.3208(5) -0.2375(4) 0.055(3) Uani 1 1 d . . .
C15B C 0.4824(8) 0.3544(5) -0.2603(5) 0.078(4) Uani 1 1 d . . .
C16B C 0.4784(9) 0.4185(5) -0.2904(6) 0.113(5) Uani 1 1 d . . .
H16D H 0.4603 0.4242 -0.3244 0.169 Uiso 1 1 calc R . .
H16E H 0.5284 0.4224 -0.3084 0.169 Uiso 1 1 calc R . .
H16F H 0.4439 0.4505 -0.2579 0.169 Uiso 1 1 calc R . .
C17B C 0.4310(8) 0.3266(6) -0.2556(5) 0.080(4) Uani 1 1 d . . .
H17B H 0.3918 0.3500 -0.2694 0.096 Uiso 1 1 calc R . .
C18B C 0.4347(7) 0.2672(6) -0.2320(6) 0.074(3) Uani 1 1 d . . .
C19B C 0.3759(8) 0.2390(7) -0.2275(7) 0.091(4) Uani 1 1 d . . .
C20B C 0.3876(8) 0.1739(7) -0.1980(7) 0.109(5) Uani 1 1 d . . .
H20D H 0.3535 0.1561 -0.2016 0.163 Uiso 1 1 calc R . .
H20E H 0.3775 0.1763 -0.1528 0.163 Uiso 1 1 calc R . .
H20F H 0.4396 0.1473 -0.2204 0.163 Uiso 1 1 calc R . .
C21B C 0.2977(7) 0.2823(8) -0.1903(9) 0.140(7) Uani 1 1 d . . .
H21D H 0.2611 0.2716 -0.1986 0.210 Uiso 1 1 calc R . .
H21E H 0.2944 0.3258 -0.2038 0.210 Uiso 1 1 calc R . .
H21F H 0.2872 0.2775 -0.1446 0.210 Uiso 1 1 calc R . .
C22B C 0.3874(9) 0.2301(9) -0.2964(7) 0.142(7) Uani 1 1 d . . .
H22D H 0.3451 0.2202 -0.2955 0.213 Uiso 1 1 calc R . .
H22E H 0.4341 0.1957 -0.3162 0.213 Uiso 1 1 calc R . .
H22F H 0.3902 0.2688 -0.3212 0.213 Uiso 1 1 calc R . .
C23B C 0.4904(6) 0.2354(5) -0.2092(5) 0.060(3) Uani 1 1 d . . .
H23B H 0.4933 0.1944 -0.1917 0.072 Uiso 1 1 calc R . .
C24B C 0.6420(6) 0.1582(5) -0.2048(5) 0.053(3) Uani 1 1 d . . .
C25B C 0.7082(6) 0.1390(5) -0.2578(5) 0.062(3) Uani 1 1 d . . .
C26B C 0.7471(7) 0.0779(6) -0.2748(6) 0.088(4) Uani 1 1 d . . .
C27B C 0.8193(9) 0.0589(7) -0.3348(7) 0.151(7) Uani 1 1 d . . .
H27D H 0.8168 0.0916 -0.3677 0.227 Uiso 1 1 calc R . .
H27E H 0.8255 0.0194 -0.3505 0.227 Uiso 1 1 calc R . .
H27F H 0.8622 0.0535 -0.3245 0.227 Uiso 1 1 calc R . .
C28B C 0.7183(9) 0.0333(6) -0.2356(7) 0.104(5) Uani 1 1 d . . .
H28B H 0.7449 -0.0097 -0.2458 0.125 Uiso 1 1 calc R . .
C29B C 0.6489(8) 0.0500(6) -0.1794(5) 0.069(3) Uani 1 1 d . . .
C30B C 0.6174(11) 0.0002(6) -0.1349(6) 0.114(6) Uani 1 1 d . . .
C31B C 0.5295(10) 0.0219(9) -0.1186(8) 0.154(7) Uiso 1 1 d . . .
H31A H 0.5044 0.0629 -0.0980 0.232 Uiso 1 1 calc R . .
H31B H 0.5086 -0.0089 -0.0896 0.232 Uiso 1 1 calc R . .
H31C H 0.5217 0.0250 -0.1581 0.232 Uiso 1 1 calc R . .
C32B C 0.6529(11) -0.0625(9) -0.1662(9) 0.165(7) Uiso 1 1 d . . .
H32A H 0.7044 -0.0813 -0.1688 0.247 Uiso 1 1 calc R . .
H32B H 0.6534 -0.0572 -0.2093 0.247 Uiso 1 1 calc R . .
H32C H 0.6240 -0.0900 -0.1409 0.247 Uiso 1 1 calc R . .
C33B C 0.6264(11) -0.0020(10) -0.0753(9) 0.178(8) Uiso 1 1 d . . .
H33A H 0.6799 -0.0149 -0.0839 0.267 Uiso 1 1 calc R . .
H33B H 0.6049 -0.0322 -0.0457 0.267 Uiso 1 1 calc R . .
H33C H 0.6006 0.0396 -0.0560 0.267 Uiso 1 1 calc R . .
C34B C 0.6131(6) 0.1116(5) -0.1667(5) 0.058(3) Uani 1 1 d . . .
H34B H 0.5667 0.1241 -0.1308 0.070 Uiso 1 1 calc R . .
C35B C 0.7504(5) 0.1560(5) -0.1338(5) 0.060(3) Uani 1 1 d . . .
H35C H 0.7328 0.1294 -0.1489 0.072 Uiso 1 1 calc R . .
H35D H 0.7535 0.1388 -0.0924 0.072 Uiso 1 1 calc R . .
C36B C 0.8266(5) 0.1571(5) -0.1823(5) 0.058(3) Uani 1 1 d . . .
H36C H 0.8596 0.1138 -0.1960 0.069 Uiso 1 1 calc R . .
H36D H 0.8209 0.1817 -0.2204 0.069 Uiso 1 1 calc R . .
C37B C 0.8986(5) 0.2221(4) -0.1889(5) 0.047(2) Uani 1 1 d . . .
C38B C 0.9354(5) 0.2423(4) -0.1548(4) 0.042(2) Uani 1 1 d . . .
H38C H 0.9905 0.2246 -0.1775 0.050 Uiso 1 1 calc R . .
H38D H 0.9221 0.2240 -0.1110 0.050 Uiso 1 1 calc R . .
C39B C 0.8149(5) 0.3586(4) -0.0946(4) 0.050(3) Uani 1 1 d . . .
C40B C 0.7700(6) 0.4135(5) -0.1112(5) 0.060(3) Uani 1 1 d . . .
H40B H 0.7892 0.4314 -0.1524 0.073 Uiso 1 1 calc R . .
C41B C 0.6988(6) 0.4429(5) -0.0703(5) 0.069(3) Uani 1 1 d . . .
H41B H 0.6696 0.4816 -0.0824 0.082 Uiso 1 1 calc R . .
C42B C 0.6696(7) 0.4172(6) -0.0122(6) 0.087(4) Uani 1 1 d . . .
H42B H 0.6197 0.4381 0.0162 0.105 Uiso 1 1 calc R . .
C43B C 0.7107(6) 0.3615(5) 0.0066(5) 0.073(3) Uani 1 1 d . . .
H43B H 0.6893 0.3438 0.0474 0.088 Uiso 1 1 calc R . .
C44B C 0.7859(6) 0.3305(5) -0.0357(5) 0.073(3) Uani 1 1 d . . .
H44B H 0.8153 0.2917 -0.0239 0.088 Uiso 1 1 calc R . .
C45B C 0.9707(5) 0.3334(5) -0.1174(4) 0.048(2) Uani 1 1 d . . .
C46B C 1.0177(6) 0.3661(5) -0.1511(5) 0.063(3) Uani 1 1 d . . .
H46B H 1.0167 0.3862 -0.1903 0.076 Uiso 1 1 calc R . .
C47B C 1.0683(7) 0.3702(6) -0.1273(6) 0.079(4) Uani 1 1 d . . .
H47B H 1.1019 0.3925 -0.1513 0.095 Uiso 1 1 calc R . .
C48B C 1.0694(8) 0.3434(6) -0.0717(6) 0.095(5) Uani 1 1 d . . .
H48B H 1.1036 0.3465 -0.0564 0.114 Uiso 1 1 calc R . .
C49B C 1.0210(9) 0.3114(7) -0.0370(6) 0.112(6) Uani 1 1 d . . .
H49B H 1.0209 0.2933 0.0031 0.135 Uiso 1 1 calc R . .
C50B C 0.9732(7) 0.3051(6) -0.0587(5) 0.089(4) Uani 1 1 d . . .
H50B H 0.9411 0.2815 -0.0344 0.107 Uiso 1 1 calc R . .
C51B C 0.5858(6) 0.3722(5) -0.1904(5) 0.063(3) Uani 1 1 d . . .
H51C H 0.5655 0.3479 -0.1516 0.075 Uiso 1 1 calc R . .
H51D H 0.5506 0.4158 -0.1851 0.075 Uiso 1 1 calc R . .
C52B C 0.6593(6) 0.3716(5) -0.1980(5) 0.070(3) Uani 1 1 d . . .
H52C H 0.6950 0.3282 -0.2045 0.084 Uiso 1 1 calc R . .
H52D H 0.6551 0.3879 -0.1590 0.084 Uiso 1 1 calc R . .
C53B C 0.7572(7) 0.4090(6) -0.2798(5) 0.069(3) Uani 1 1 d . . .
C54B C 0.7756(5) 0.4536(5) -0.3385(5) 0.055(3) Uani 1 1 d . . .
H54C H 0.7304 0.4908 -0.3336 0.066 Uiso 1 1 calc R . .
H54D H 0.7894 0.4317 -0.3777 0.066 Uiso 1 1 calc R . .
C55B C 0.8267(6) 0.5146(5) -0.2741(4) 0.051(3) Uani 1 1 d . . .
C56B C 0.8867(7) 0.5090(5) -0.2582(5) 0.066(3) Uani 1 1 d . . .
H56B H 0.9369 0.4868 -0.2847 0.079 Uiso 1 1 calc R . .
C57B C 0.8701(9) 0.5370(7) -0.2026(7) 0.088(4) Uani 1 1 d . . .
H57B H 0.9092 0.5331 -0.1899 0.106 Uiso 1 1 calc R . .
C58B C 0.7979(10) 0.5699(6) -0.1663(6) 0.093(5) Uani 1 1 d . . .
H58B H 0.7873 0.5897 -0.1287 0.112 Uiso 1 1 calc R . .
C59B C 0.7390(7) 0.5753(5) -0.1831(5) 0.070(3) Uani 1 1 d . . .
H59B H 0.6889 0.5985 -0.1572 0.084 Uiso 1 1 calc R . .
C60B C 0.7533(6) 0.5478(5) -0.2354(4) 0.055(3) Uani 1 1 d . . .
H60B H 0.7133 0.5508 -0.2465 0.066 Uiso 1 1 calc R . .
C61B C 0.8556(6) 0.5378(5) -0.4105(5) 0.052(3) Uani 1 1 d . . .
C62B C 0.9025(7) 0.5183(5) -0.4708(5) 0.074(3) Uani 1 1 d . . .
H62B H 0.9328 0.4756 -0.4795 0.089 Uiso 1 1 calc R . .
C63B C 0.9047(7) 0.5644(7) -0.5207(5) 0.077(4) Uani 1 1 d . . .
H63B H 0.9369 0.5521 -0.5636 0.092 Uiso 1 1 calc R . .
C64B C 0.8623(6) 0.6247(7) -0.5083(6) 0.074(4) Uani 1 1 d . . .
H64B H 0.8649 0.6547 -0.5422 0.089 Uiso 1 1 calc R . .
C65B C 0.8162(7) 0.6429(7) -0.4483(6) 0.108(5) Uani 1 1 d . . .
H65B H 0.7854 0.6855 -0.4399 0.129 Uiso 1 1 calc R . .
C66B C 0.8133(7) 0.5986(6) -0.3972(5) 0.094(4) Uani 1 1 d . . .
H66B H 0.7822 0.6115 -0.3544 0.113 Uiso 1 1 calc R . .
C67B C 0.7174(5) 0.2171(5) -0.3422(4) 0.055(3) Uani 1 1 d . . .
H67C H 0.6625 0.2384 -0.3249 0.067 Uiso 1 1 calc R . .
H67D H 0.7309 0.1870 -0.3748 0.067 Uiso 1 1 calc R . .
C68B C 0.7575(5) 0.2645(5) -0.3712(5) 0.062(3) Uani 1 1 d . . .
H68C H 0.7407 0.2896 -0.4045 0.074 Uiso 1 1 calc R . .
H68D H 0.7454 0.2934 -0.3378 0.074 Uiso 1 1 calc R . .
C69B C 0.8876(5) 0.2488(5) -0.3906(4) 0.046(2) Uani 1 1 d . . .
C70B C 0.9660(5) 0.2024(5) -0.4145(4) 0.055(3) Uani 1 1 d . . .
H70C H 0.9699 0.1731 -0.4436 0.067 Uiso 1 1 calc R . .
H70D H 0.9754 0.1777 -0.3777 0.067 Uiso 1 1 calc R . .
C71B C 1.0206(7) 0.2790(6) -0.5240(5) 0.069(3) Uani 1 1 d . . .
C72B C 1.0037(10) 0.3393(7) -0.5306(8) 0.129(6) Uani 1 1 d . . .
H72B H 1.0000 0.3612 -0.4972 0.155 Uiso 1 1 calc R . .
C73B C 0.9902(13) 0.3755(8) -0.5822(9) 0.162(10) Uani 1 1 d . . .
H73B H 0.9718 0.4200 -0.5811 0.195 Uiso 1 1 calc R . .
C74B C 1.0030(11) 0.3481(9) -0.6280(8) 0.144(7) Uani 1 1 d . . .
H74B H 1.0094 0.3698 -0.6677 0.172 Uiso 1 1 calc R . .
C75B C 1.0091(15) 0.2802(12) -0.6241(9) 0.214(11) Uani 1 1 d . . .
H75B H 1.0064 0.2604 -0.6556 0.257 Uiso 1 1 calc R . .
C76B C 1.0190(14) 0.2492(9) -0.5696(8) 0.196(11) Uani 1 1 d . . .
H76B H 1.0248 0.2059 -0.5640 0.235 Uiso 1 1 calc R . .
C77B C 1.1239(7) 0.1752(6) -0.4834(6) 0.083(4) Uani 1 1 d . . .
C78B C 1.1791(9) 0.1716(7) -0.4661(9) 0.130(6) Uani 1 1 d . . .
H78B H 1.1730 0.2018 -0.4390 0.156 Uiso 1 1 calc R . .
C79B C 1.2500(10) 0.1183(9) -0.4914(13) 0.166(11) Uani 1 1 d . . .
H79B H 1.2914 0.1169 -0.4831 0.200 Uiso 1 1 calc R . .
C80B C 1.2575(10) 0.0768(10) -0.5218(9) 0.135(8) Uani 1 1 d . . .
H80B H 1.3059 0.0458 -0.5369 0.161 Uiso 1 1 calc R . .
C81B C 1.2031(12) 0.0686(10) -0.5377(9) 0.155(7) Uiso 1 1 d . . .
H81B H 1.2079 0.0328 -0.5568 0.186 Uiso 1 1 calc R . .
C82B C 1.1366(11) 0.1273(10) -0.5186(9) 0.149(7) Uiso 1 1 d . . .
H82B H 1.0986 0.1316 -0.5328 0.179 Uiso 1 1 calc R . .
N5 N 1.1172(9) -0.1281(6) -0.4900(7) 0.125(6) Uani 1 1 d . . .
O51 O 1.0789(8) -0.1210(8) -0.4251(7) 0.200(6) Uani 1 1 d . . .
O52 O 1.0793(6) -0.1257(5) -0.5174(5) 0.138(4) Uani 1 1 d . . .
O53 O 1.1790(6) -0.1539(5) -0.5036(4) 0.093(3) Uani 1 1 d . . .
N6 N 1.6147(13) -0.5176(12) -0.3854(11) 0.101(7) Uiso 0.50 1 d P . .
O61 O 1.6592(14) -0.5617(12) -0.4206(11) 0.148(8) Uiso 0.50 1 d P . .
O62 O 1.5753(11) -0.4651(9) -0.4080(9) 0.108(6) Uiso 0.50 1 d P . .
O63 O 1.5958(7) -0.5047(6) -0.3192(6) 0.063(4) Uiso 0.50 1 d P . .
N7 N 0.8591(6) 0.1206(7) -0.0061(5) 0.086(4) Uani 1 1 d . . .
O71 O 0.8628(7) 0.0888(6) -0.0513(6) 0.157(5) Uani 1 1 d . . .
O72 O 0.8562(6) 0.1700(5) -0.0158(4) 0.103(3) Uani 1 1 d . . .
O73 O 0.8610(5) 0.0883(4) 0.0425(4) 0.105(3) Uani 1 1 d . . .
N8 N 1.537(2) -0.3506(17) -0.1608(15) 0.126(11) Uiso 0.50 1 d P . .
O81 O 1.476(2) -0.3143(16) -0.1612(15) 0.211(13) Uiso 0.50 1 d P . .
O82 O 1.4674(13) -0.3559(11) -0.0951(11) 0.147(8) Uiso 0.50 1 d P . .
O83 O 1.5584(19) -0.3844(17) -0.1774(16) 0.193(15) Uiso 0.50 1 d P . .

loop_
_atom_site_aniso_label
_atom_site_aniso_U_11
_atom_site_aniso_U_22
_atom_site_aniso_U_33
_atom_site_aniso_U_23
_atom_site_aniso_U_13
_atom_site_aniso_U_12
Bi1 0.0503(2) 0.0395(2) 0.0421(2) 0.00627(17) -0.01525(18) -0.02196(19)
P1 0.0530(16) 0.0460(16) 0.0482(15) 0.0087(12) -0.0228(13) -0.0289(14)
P2 0.0417(16) 0.0425(16) 0.0609(17) 0.0136(13) -0.0066(13) -0.0140(13)
P3 0.0475(16) 0.0350(14) 0.0468(15) 0.0045(12) -0.0199(13) -0.0146(12)
O1 0.066(5) 0.060(5) 0.117(7) 0.025(5) -0.027(5) -0.039(5)
O2 0.059(5) 0.052(5) 0.147(8) -0.037(5) 0.001(5) -0.029(4)
O3 0.075(5) 0.050(5) 0.081(5) 0.010(4) -0.034(4) -0.033(4)
O4 0.061(5) 0.063(5) 0.047(4) 0.003(3) -0.011(4) -0.039(4)
O5 0.050(4) 0.056(4) 0.046(4) 0.006(3) -0.021(3) -0.028(3)
O6 0.091(6) 0.035(4) 0.053(4) -0.001(3) -0.016(4) -0.025(4)
O7 0.051(4) 0.055(5) 0.055(4) 0.007(3) -0.011(3) -0.019(4)
O8 0.052(4) 0.047(4) 0.041(4) 0.003(3) -0.006(3) -0.019(3)
O9 0.068(4) 0.039(4) 0.037(3) 0.003(3) -0.010(3) -0.030(3)
O10 0.056(4) 0.062(5) 0.071(5) 0.019(4) -0.038(4) -0.033(4)
O11 0.055(5) 0.053(4) 0.059(4) 0.015(3) -0.024(4) -0.030(4)
O12 0.112(7) 0.055(5) 0.116(7) 0.044(5) -0.069(6) -0.050(5)
N1 0.075(6) 0.066(6) 0.081(6) 0.044(5) -0.041(5) -0.056(5)
N2 0.060(7) 0.050(7) 0.285(17) 0.077(9) -0.059(9) -0.032(6)
N3 0.066(6) 0.046(5) 0.042(5) 0.004(4) -0.005(4) -0.032(5)
N4 0.068(7) 0.060(6) 0.062(6) 0.021(5) -0.033(5) -0.040(6)
C1 0.058(7) 0.046(7) 0.070(7) 0.005(6) -0.016(6) -0.029(6)
C2 0.066(8) 0.059(7) 0.071(8) 0.022(6) -0.015(6) -0.038(6)
C3 0.065(8) 0.042(7) 0.084(8) 0.019(6) -0.012(7) -0.032(6)
C4 0.094(10) 0.076(9) 0.088(9) 0.031(7) -0.036(8) -0.056(8)
C5 0.182(16) 0.116(12) 0.095(10) 0.076(9) -0.059(11) -0.094(12)
C6 0.078(8) 0.076(9) 0.072(8) 0.036(7) -0.026(7) -0.046(7)
C7 0.067(7) 0.057(7) 0.059(7) 0.014(6) -0.023(6) -0.034(6)
C8 0.093(9) 0.051(7) 0.059(7) 0.008(5) -0.031(7) -0.043(7)
C9 0.155(14) 0.079(10) 0.093(10) 0.020(8) -0.056(10) -0.060(10)
C10 0.158(15) 0.115(13) 0.124(13) -0.009(10) -0.001(11) -0.106(12)
C11 0.23(2) 0.032(8) 0.32(3) 0.052(12) -0.20(2) -0.033(11)
C12 0.075(8) 0.054(7) 0.044(6) 0.017(5) -0.017(5) -0.038(6)
C13 0.055(7) 0.050(7) 0.090(8) -0.003(6) -0.023(6) -0.030(6)
C14 0.059(8) 0.048(7) 0.093(9) -0.015(6) -0.014(7) -0.026(6)
C15 0.048(7) 0.075(9) 0.106(10) -0.052(8) -0.025(7) -0.011(7)
C16 0.060(8) 0.111(12) 0.139(12) -0.070(10) -0.027(8) -0.002(8)
C17 0.060(8) 0.083(9) 0.079(8) -0.015(7) -0.042(7) -0.014(7)
C18 0.077(9) 0.058(7) 0.062(7) -0.017(6) -0.032(7) -0.019(7)
C19 0.077(9) 0.067(8) 0.062(7) 0.014(6) -0.034(6) -0.028(7)
C20 0.141(14) 0.083(12) 0.151(15) 0.006(10) -0.062(12) -0.035(11)
C21 0.113(12) 0.103(11) 0.090(10) 0.048(8) -0.033(9) -0.052(10)
C22 0.25(2) 0.29(3) 0.078(11) 0.015(13) -0.066(13) -0.19(2)
C23 0.047(6) 0.064(7) 0.068(7) -0.006(6) -0.018(6) -0.028(6)
C24 0.074(8) 0.046(7) 0.061(7) 0.015(5) -0.020(6) -0.028(6)
C25 0.073(9) 0.046(7) 0.101(9) 0.016(7) -0.047(8) -0.026(7)
C26 0.080(9) 0.047(8) 0.115(10) 0.000(7) -0.043(8) -0.025(7)
C27 0.113(13) 0.082(12) 0.192(18) -0.045(11) -0.047(12) 0.001(10)
C28 0.064(8) 0.047(8) 0.155(13) -0.008(8) -0.043(9) -0.004(7)
C29 0.074(9) 0.060(8) 0.091(9) 0.008(7) -0.033(8) -0.030(7)
C30 0.073(9) 0.105(11) 0.100(10) 0.007(9) -0.042(9) -0.042(9)
C32 0.22(3) 0.25(3) 0.23(3) 0.14(3) -0.15(3) -0.22(3)
C33 0.15(2) 0.35(5) 0.25(4) 0.16(4) -0.14(3) -0.17(3)
C32A 0.11(2) 0.31(4) 0.25(4) -0.11(3) -0.09(2) -0.06(3)
C33A 0.091(16) 0.23(3) 0.19(3) -0.04(2) -0.037(17) -0.09(2)
C34 0.066(8) 0.062(8) 0.065(7) 0.004(6) -0.013(6) -0.035(7)
C35 0.072(8) 0.055(8) 0.089(8) 0.034(6) -0.023(7) -0.047(7)
C36 0.075(8) 0.062(8) 0.093(9) 0.035(7) -0.034(7) -0.047(7)
C37 0.055(7) 0.027(6) 0.080(8) 0.003(5) -0.017(6) -0.019(5)
C38 0.063(7) 0.041(6) 0.067(7) 0.022(5) -0.037(6) -0.030(5)
C39 0.052(7) 0.058(7) 0.055(6) 0.009(5) -0.023(5) -0.026(6)
C40 0.097(10) 0.046(8) 0.167(13) 0.009(8) -0.092(10) -0.018(7)
C41 0.092(11) 0.066(10) 0.197(16) -0.020(10) -0.096(11) -0.008(8)
C42 0.094(10) 0.066(9) 0.098(9) -0.022(7) -0.040(8) -0.031(8)
C43 0.069(8) 0.063(8) 0.101(9) -0.023(7) -0.035(7) -0.010(7)
C44 0.070(8) 0.065(8) 0.083(8) 0.001(6) -0.040(7) -0.038(7)
C45 0.051(6) 0.053(6) 0.047(6) 0.005(5) -0.028(5) -0.024(5)
C46 0.100(10) 0.103(10) 0.084(9) 0.016(7) -0.050(8) -0.073(9)
C47 0.123(11) 0.143(13) 0.056(7) 0.040(8) -0.064(8) -0.079(11)
C48 0.099(10) 0.089(9) 0.057(7) 0.028(6) -0.032(7) -0.058(8)
C49 0.090(9) 0.064(8) 0.072(8) 0.016(6) -0.037(7) -0.052(7)
C50 0.062(7) 0.046(6) 0.050(6) 0.002(5) -0.026(5) -0.022(5)
C51 0.073(9) 0.065(9) 0.144(13) 0.000(9) -0.013(9) -0.046(8)
C52 0.101(11) 0.058(9) 0.182(15) 0.032(9) -0.029(11) -0.055(9)
C53 0.057(8) 0.041(7) 0.087(9) 0.011(7) 0.012(7) -0.012(6)
C54 0.054(7) 0.083(8) 0.034(5) 0.025(5) -0.024(5) -0.032(6)
C55 0.050(7) 0.053(7) 0.047(6) 0.009(5) -0.010(5) -0.012(6)
C56 0.082(10) 0.058(8) 0.095(10) 0.005(7) -0.039(8) -0.002(7)
C57 0.096(11) 0.095(12) 0.090(10) 0.028(9) -0.052(9) -0.011(9)
C58 0.123(13) 0.094(11) 0.093(10) 0.037(9) -0.073(10) -0.034(10)
C59 0.117(12) 0.099(12) 0.101(10) 0.011(9) -0.055(10) -0.061(10)
C60 0.103(11) 0.059(8) 0.087(9) 0.013(7) -0.047(8) -0.020(8)
C61 0.039(6) 0.040(6) 0.082(8) -0.010(6) -0.014(5) -0.014(5)
C62 0.056(7) 0.066(8) 0.070(8) -0.006(6) 0.005(6) -0.040(6)
C63 0.075(9) 0.109(12) 0.057(8) -0.011(8) 0.000(7) -0.047(9)
C64 0.067(10) 0.138(16) 0.111(13) -0.071(12) -0.007(9) -0.033(11)
C65 0.067(10) 0.085(11) 0.159(16) -0.055(12) -0.044(11) -0.003(8)
C66 0.057(7) 0.054(8) 0.087(9) -0.020(7) -0.003(7) -0.011(6)
C67 0.090(9) 0.064(8) 0.043(6) 0.012(5) -0.017(6) -0.047(7)
C68 0.077(8) 0.035(6) 0.054(6) 0.011(5) -0.016(6) -0.027(6)
C69 0.047(6) 0.046(6) 0.041(6) -0.001(5) -0.011(5) -0.021(5)
C70 0.035(5) 0.050(6) 0.052(6) 0.002(5) -0.009(5) -0.019(5)
C71 0.063(7) 0.047(6) 0.049(6) 0.014(5) -0.031(6) -0.028(6)
C72 0.094(9) 0.094(10) 0.065(8) 0.005(7) -0.059(7) -0.029(8)
C73 0.150(15) 0.101(11) 0.062(8) 0.029(8) -0.052(10) -0.064(11)
C74 0.096(11) 0.097(11) 0.119(12) 0.029(9) -0.071(10) -0.058(10)
C75 0.072(9) 0.089(10) 0.091(10) 0.030(8) -0.047(8) -0.036(8)
C76 0.061(8) 0.052(7) 0.073(8) 0.010(6) -0.030(7) -0.020(6)
C77 0.049(6) 0.046(6) 0.055(6) -0.003(5) -0.024(5) -0.015(5)
C78 0.092(10) 0.070(10) 0.098(11) 0.015(8) -0.038(8) 0.007(8)
C79 0.097(12) 0.072(12) 0.140(16) 0.036(11) -0.030(11) -0.001(9)
C80 0.084(11) 0.049(9) 0.145(15) 0.018(10) -0.057(11) -0.022(8)
C81 0.175(17) 0.077(12) 0.163(17) -0.071(12) -0.102(15) 0.021(11)
C82 0.144(14) 0.053(9) 0.116(12) -0.021(8) -0.058(11) 0.017(9)
Bi1B 0.0564(3) 0.0592(3) 0.0365(2) 0.01127(18) -0.01552(19) -0.0394(2)
P1B 0.0521(16) 0.0426(15) 0.0375(13) 0.0086(11) -0.0135(12) -0.0252(13)
P2B 0.0542(18) 0.0581(18) 0.0491(15) 0.0167(13) -0.0150(13) -0.0366(16)
P3B 0.0452(17) 0.091(2) 0.0438(15) 0.0022(15) -0.0201(13) -0.0291(17)
O1B 0.053(4) 0.061(5) 0.079(5) 0.030(4) -0.021(4) -0.043(4)
O2B 0.075(5) 0.058(5) 0.061(5) -0.001(4) -0.001(4) -0.036(4)
O3B 0.045(4) 0.085(6) 0.062(5) 0.015(4) -0.018(4) -0.033(4)
O4B 0.072(5) 0.054(4) 0.054(4) 0.014(3) -0.028(4) -0.041(4)
O5B 0.066(4) 0.047(4) 0.038(3) 0.005(3) -0.021(3) -0.028(4)
O6B 0.062(5) 0.085(6) 0.033(4) 0.011(4) -0.009(3) -0.051(4)
O7B 0.040(4) 0.060(4) 0.040(4) 0.012(3) -0.011(3) -0.026(4)
O8B 0.059(4) 0.059(5) 0.052(4) 0.001(4) -0.023(3) -0.031(4)
O9B 0.057(4) 0.126(7) 0.039(4) -0.004(4) -0.007(3) -0.060(5)
O10B 0.063(5) 0.044(4) 0.058(4) 0.011(3) -0.022(4) -0.026(4)
O11B 0.061(4) 0.054(4) 0.048(4) 0.018(3) -0.026(3) -0.039(4)
O12B 0.051(5) 0.084(6) 0.093(6) 0.022(4) -0.031(4) -0.041(5)
N1B 0.048(5) 0.060(5) 0.056(5) 0.026(4) -0.027(4) -0.037(4)
N2B 0.046(5) 0.054(6) 0.103(7) 0.032(5) -0.007(5) -0.024(5)
N3B 0.034(5) 0.067(6) 0.062(5) -0.018(4) -0.006(4) -0.025(4)
N4B 0.055(6) 0.056(6) 0.044(5) 0.008(4) -0.016(4) -0.025(5)
C1B 0.055(7) 0.058(7) 0.055(6) 0.017(5) -0.014(5) -0.035(6)
C2B 0.057(7) 0.043(6) 0.075(7) 0.019(5) -0.032(6) -0.029(5)
C3B 0.058(7) 0.057(7) 0.081(8) 0.025(6) -0.031(6) -0.043(6)
C4B 0.062(8) 0.061(7) 0.090(9) 0.019(6) -0.044(7) -0.035(6)
C5B 0.104(10) 0.124(12) 0.096(10) 0.005(8) -0.066(9) -0.056(9)
C6B 0.073(8) 0.071(8) 0.057(7) 0.013(6) -0.030(6) -0.041(7)
C7B 0.057(7) 0.070(8) 0.076(8) 0.013(6) -0.034(7) -0.028(6)
C8B 0.053(7) 0.075(9) 0.064(7) 0.003(6) -0.019(6) -0.012(6)
C9B 0.068(9) 0.123(12) 0.110(11) 0.004(9) -0.007(8) -0.062(9)
C10B 0.048(7) 0.108(11) 0.086(9) 0.023(8) -0.007(7) -0.007(7)
C11B 0.062(8) 0.103(11) 0.075(9) 0.003(7) -0.021(7) -0.007(7)
C12B 0.039(6) 0.057(7) 0.058(7) 0.001(5) -0.016(5) -0.019(5)
C13B 0.054(7) 0.051(7) 0.050(6) 0.023(5) -0.021(5) -0.022(6)
C14B 0.059(7) 0.042(6) 0.046(6) -0.001(5) -0.003(5) -0.018(6)
C15B 0.108(11) 0.053(8) 0.045(7) 0.021(6) -0.030(7) -0.009(8)
C16B 0.194(16) 0.048(8) 0.112(11) 0.024(8) -0.089(11) -0.036(9)
C17B 0.093(10) 0.083(10) 0.064(8) -0.006(7) -0.050(7) -0.005(8)
C18B 0.087(9) 0.059(8) 0.076(8) -0.004(7) -0.050(7) -0.001(7)
C19B 0.103(11) 0.081(10) 0.102(11) -0.024(8) -0.061(9) -0.013(9)
C20B 0.097(11) 0.096(11) 0.175(15) 0.005(11) -0.083(11) -0.044(9)
C21B 0.056(9) 0.134(15) 0.217(19) -0.059(14) -0.033(11) -0.019(10)
C22B 0.158(16) 0.21(2) 0.116(13) -0.018(12) -0.062(12) -0.103(15)
C23B 0.061(7) 0.053(7) 0.066(7) 0.010(6) -0.027(6) -0.022(6)
C24B 0.046(6) 0.056(7) 0.065(7) 0.020(6) -0.030(6) -0.025(6)
C25B 0.052(7) 0.058(8) 0.069(8) 0.016(6) -0.024(6) -0.018(6)
C26B 0.079(9) 0.052(8) 0.092(10) 0.024(7) -0.024(8) -0.002(7)
C27B 0.123(14) 0.089(12) 0.127(14) -0.010(10) 0.016(11) 0.014(10)
C28B 0.147(14) 0.043(8) 0.123(13) -0.007(8) -0.083(12) 0.006(9)
C29B 0.104(10) 0.068(9) 0.049(7) 0.004(6) -0.036(7) -0.039(8)
C30B 0.25(2) 0.055(8) 0.079(9) 0.024(7) -0.105(12) -0.061(11)
C34B 0.076(8) 0.057(8) 0.055(7) 0.007(6) -0.034(6) -0.030(7)
C35B 0.049(6) 0.047(7) 0.086(8) 0.026(6) -0.023(6) -0.033(6)
C36B 0.054(7) 0.056(7) 0.079(7) 0.012(6) -0.037(6) -0.029(6)
C37B 0.046(6) 0.036(6) 0.051(6) 0.013(5) -0.017(5) -0.015(5)
C38B 0.038(5) 0.042(6) 0.042(5) 0.005(4) -0.015(4) -0.013(5)
C39B 0.056(6) 0.041(6) 0.038(5) 0.005(5) -0.003(5) -0.020(5)
C40B 0.081(8) 0.054(7) 0.045(6) 0.009(5) -0.037(6) -0.010(6)
C41B 0.061(8) 0.069(8) 0.048(7) 0.005(6) -0.005(6) -0.013(6)
C42B 0.070(9) 0.066(9) 0.079(9) -0.020(7) 0.003(7) -0.003(7)
C43B 0.064(8) 0.061(8) 0.070(8) 0.007(6) -0.001(6) -0.026(7)
C44B 0.069(8) 0.059(8) 0.059(7) 0.011(6) 0.002(6) -0.024(6)
C45B 0.054(6) 0.057(7) 0.042(6) 0.004(5) -0.021(5) -0.028(5)
C46B 0.077(8) 0.073(8) 0.059(7) 0.019(6) -0.032(6) -0.049(7)
C47B 0.082(9) 0.093(10) 0.082(9) -0.001(7) -0.023(7) -0.060(8)
C48B 0.147(13) 0.117(12) 0.077(9) 0.024(8) -0.079(9) -0.075(11)
C49B 0.167(15) 0.161(15) 0.077(9) 0.050(9) -0.080(10) -0.112(13)
C50B 0.127(11) 0.137(12) 0.064(8) 0.049(8) -0.062(8) -0.103(10)
C51B 0.059(7) 0.038(6) 0.066(7) -0.001(5) 0.002(6) -0.021(5)
C52B 0.057(7) 0.068(8) 0.072(7) 0.011(6) -0.001(6) -0.043(6)
C53B 0.081(9) 0.066(8) 0.059(7) 0.007(6) -0.002(7) -0.056(8)
C54B 0.049(6) 0.062(7) 0.066(7) 0.007(5) -0.025(5) -0.033(6)
C55B 0.066(7) 0.048(6) 0.039(6) 0.019(5) -0.016(5) -0.034(6)
C56B 0.074(8) 0.065(8) 0.060(7) 0.009(6) -0.018(6) -0.039(7)
C57B 0.097(11) 0.101(11) 0.082(10) 0.001(8) -0.041(9) -0.044(10)
C58B 0.161(15) 0.055(9) 0.064(9) 0.003(7) -0.044(10) -0.040(10)
C59B 0.087(9) 0.054(8) 0.059(8) 0.005(6) -0.029(7) -0.015(7)
C60B 0.068(8) 0.061(7) 0.036(6) 0.013(5) -0.027(6) -0.021(6)
C61B 0.049(6) 0.072(8) 0.045(6) 0.020(6) -0.022(5) -0.036(6)
C62B 0.111(10) 0.059(8) 0.059(7) 0.006(6) -0.023(7) -0.049(7)
C63B 0.094(10) 0.105(11) 0.045(7) 0.018(7) -0.021(7) -0.063(9)
C64B 0.051(7) 0.101(11) 0.079(9) 0.043(8) -0.035(7) -0.043(8)
C65B 0.074(9) 0.114(12) 0.068(9) 0.053(8) -0.007(7) -0.008(8)
C66B 0.089(10) 0.074(10) 0.056(7) 0.020(7) -0.002(7) 0.002(8)
C67B 0.045(6) 0.078(8) 0.046(6) 0.009(5) -0.008(5) -0.039(6)
C68B 0.050(7) 0.077(8) 0.056(6) 0.006(6) -0.011(5) -0.033(6)
C69B 0.050(6) 0.058(7) 0.041(5) 0.004(5) -0.018(5) -0.029(6)
C70B 0.046(6) 0.068(7) 0.049(6) -0.005(5) -0.016(5) -0.017(6)
C71B 0.086(9) 0.072(9) 0.059(7) 0.006(6) -0.033(6) -0.035(7)
C72B 0.198(18) 0.088(12) 0.155(15) -0.019(11) -0.146(15) -0.008(12)
C73B 0.29(3) 0.094(13) 0.140(16) -0.012(12) -0.172(19) 0.008(15)
C74B 0.175(18) 0.112(16) 0.084(12) 0.044(11) -0.048(12) -0.007(14)
C75B 0.34(3) 0.20(3) 0.105(15) 0.043(16) -0.121(19) -0.07(2)
C76B 0.41(4) 0.116(15) 0.122(15) 0.026(12) -0.18(2) -0.074(19)
C77B 0.073(9) 0.098(11) 0.090(9) 0.023(8) -0.052(8) -0.030(8)
C78B 0.127(14) 0.071(10) 0.227(19) 0.062(11) -0.101(14) -0.063(11)
C79B 0.076(12) 0.077(13) 0.35(3) 0.069(17) -0.120(18) -0.022(11)
C80B 0.088(12) 0.128(18) 0.129(15) 0.058(13) -0.005(11) -0.044(13)
N5 0.112(11) 0.120(11) 0.147(13) -0.086(10) -0.096(11) 0.045(9)
O51 0.200(15) 0.233(17) 0.141(12) 0.003(12) -0.090(11) -0.020(12)
O52 0.096(7) 0.181(11) 0.160(10) -0.079(8) -0.080(7) -0.005(7)
O53 0.098(7) 0.097(7) 0.098(7) -0.004(5) -0.054(6) -0.029(6)
N7 0.076(7) 0.102(10) 0.034(6) 0.002(7) -0.007(5) 0.002(7)
O71 0.175(12) 0.175(12) 0.110(9) 0.016(9) -0.079(9) -0.029(10)
O72 0.126(8) 0.072(7) 0.090(7) 0.015(6) -0.026(6) -0.038(7)
O73 0.141(8) 0.081(6) 0.047(5) 0.012(5) -0.021(5) -0.013(6)

loop_
_atom_type_symbol
_atom_type_description
_atom_type_scat_dispersion_real
_atom_type_scat_dispersion_imag
_atom_type_scat_source
C C 0.0033 0.0016 'International Tables Vol C Tables 4.2.6.8 and 6.1.1.4'
H H 0.0000 0.0000 'International Tables Vol C Tables 4.2.6.8 and 6.1.1.4'
N N 0.0061 0.0033 'International Tables Vol C Tables 4.2.6.8 and 6.1.1.4'
O O 0.0106 0.0060 'International Tables Vol C Tables 4.2.6.8 and 6.1.1.4'
P P 0.1023 0.0942 'International Tables Vol C Tables 4.2.6.8 and 6.1.1.4'
Bi Bi -4.1077 10.2566 'International Tables Vol C Tables 4.2.6.8 and 6.1.1.4'

loop_
_geom_angle_atom_site_label_1
_geom_angle_atom_site_label_2
_geom_angle_atom_site_label_3
_geom_angle
O5 Bi1 O7 96.2(2)
O5 Bi1 O9 145.87(19)
O7 Bi1 O9 85.1(2)
O5 Bi1 O11 75.8(2)
O7 Bi1 O11 73.1(2)
O9 Bi1 O11 71.9(2)
O5 Bi1 O6 74.1(2)
O7 Bi1 O6 78.7(2)
O9 Bi1 O6 138.8(2)
O11 Bi1 O6 135.7(2)
O5 Bi1 O4 81.8(2)
O7 Bi1 O4 157.2(2)
O9 Bi1 O4 109.3(2)
O11 Bi1 O4 127.5(2)
O6 Bi1 O4 79.0(2)
O5 Bi1 O10 77.6(2)
O7 Bi1 O10 124.4(2)
O9 Bi1 O10 73.8(2)
O11 Bi1 O10 51.6(2)
O6 Bi1 O10 145.4(2)
O4 Bi1 O10 77.6(2)
O5 Bi1 O8 140.05(19)
O7 Bi1 O8 92.8(2)
O9 Bi1 O8 73.59(19)
O11 Bi1 O8 143.6(2)
O6 Bi1 O8 69.7(2)
O4 Bi1 O8 75.3(2)
O10 Bi1 O8 127.0(2)
O5 P1 C39 111.3(4)
O5 P1 C45 110.1(4)
C39 P1 C45 109.5(4)
O5 P1 C38 112.0(4)
C39 P1 C38 110.7(4)
C45 P1 C38 103.0(4)
O7 P2 C54 110.0(4)
O7 P2 C61 111.0(4)
C54 P2 C61 108.6(5)
O7 P2 C55 109.8(5)
C54 P2 C55 107.4(4)
C61 P2 C55 109.9(5)
O9 P3 C77 110.1(4)
O9 P3 C71 110.9(4)
C77 P3 C71 111.8(5)
O9 P3 C70 112.6(4)
C77 P3 C70 106.9(4)
C71 P3 C70 104.4(4)
C3 O1 C35 113.5(8)
C51 O2 C14 113.6(8)
C67 O3 C25 116.5(8)
C37 O4 Bi1 132.4(6)
P1 O5 Bi1 132.2(4)
C53 O6 Bi1 132.3(8)
P2 O7 Bi1 126.6(4)
C69 O8 Bi1 130.9(6)
P3 O9 Bi1 131.3(3)
N4 O10 Bi1 93.0(5)
N4 O11 Bi1 97.0(5)
C37 N1 C36 121.6(9)
C53 N2 C52 125.9(12)
C69 N3 C68 125.1(8)
O12 N4 O11 122.2(8)
O12 N4 O10 120.3(10)
O11 N4 O10 117.5(8)
C13 C1 C2 113.3(9)
C13 C1 C24 111.2(9)
C2 C1 C24 111.2(9)
C12 C2 C3 116.4(10)
C12 C2 C1 124.4(9)
C3 C2 C1 119.1(9)
C4 C3 C2 122.0(10)
C4 C3 O1 120.0(10)
C2 C3 O1 117.9(11)
C6 C4 C3 117.6(10)
C6 C4 C5 119.8(12)
C3 C4 C5 122.6(11)
C7 C6 C4 121.9(11)
C12 C7 C6 118.1(10)
C12 C7 C8 121.3(9)
C6 C7 C8 120.6(10)
C9 C8 C7 114.8(9)
C9 C8 C11 112.5(12)
C7 C8 C11 109.1(9)
C9 C8 C10 102.3(10)
C7 C8 C10 106.6(10)
C11 C8 C10 111.2(12)
C7 C12 C2 124.0(9)
C23 C13 C14 116.3(11)
C23 C13 C1 124.3(10)
C14 C13 C1 119.4(10)
C15 C14 O2 119.3(11)
C15 C14 C13 121.8(11)
O2 C14 C13 118.7(11)
C14 C15 C17 118.7(11)
C14 C15 C16 120.2(13)
C17 C15 C16 121.1(13)
C15 C17 C18 122.7(11)
C17 C18 C23 115.3(10)
C17 C18 C19 121.3(11)
C23 C18 C19 123.4(10)
C18 C19 C22 110.8(10)
C18 C19 C20 108.3(10)
C22 C19 C20 109.8(12)
C18 C19 C21 113.2(9)
C22 C19 C21 107.6(12)
C20 C19 C21 106.9(10)
C13 C23 C18 125.3(10)
C25 C24 C34 119.3(11)
C25 C24 C1 119.5(10)
C34 C24 C1 121.1(10)
C24 C25 O3 120.3(11)
C24 C25 C26 121.7(11)
O3 C25 C26 117.7(10)
C28 C26 C25 116.8(11)
C28 C26 C27 122.4(13)
C25 C26 C27 120.7(12)
C26 C28 C29 122.7(12)
C28 C29 C34 119.0(11)
C28 C29 C30 121.1(12)
C34 C29 C30 119.8(11)
C32A C30 C33 85.5(17)
C32A C30 C29 113.7(14)
C33 C30 C29 109.9(14)
C32A C30 C32 85.6(18)
C33 C30 C32 140.6(15)
C29 C30 C32 108.9(12)
C32A C30 C33A 134.6(15)
C33 C30 C33A 83.7(17)
C29 C30 C33A 111.5(12)
C32 C30 C33A 75.8(15)
C24 C34 C29 120.3(11)
O1 C35 C36 105.7(9)
N1 C36 C35 108.8(9)
O4 C37 N1 123.6(9)
O4 C37 C38 120.6(8)
N1 C37 C38 115.8(9)
C37 C38 P1 114.0(6)
C40 C39 C44 118.3(10)
C40 C39 P1 124.8(9)
C44 C39 P1 116.8(8)
C39 C40 C41 120.6(12)
C42 C41 C40 121.2(12)
C41 C42 C43 119.7(12)
C44 C43 C42 118.9(11)
C39 C44 C43 121.2(10)
C50 C45 C46 118.3(9)
C50 C45 P1 120.2(7)
C46 C45 P1 121.5(7)
C47 C46 C45 119.1(9)
C46 C47 C48 121.1(10)
C49 C48 C47 119.4(10)
C48 C49 C50 121.4(10)
C45 C50 C49 120.7(9)
O2 C51 C52 107.7(11)
N2 C52 C51 110.3(12)
O6 C53 N2 121.3(14)
O6 C53 C54 121.0(10)
N2 C53 C54 117.7(12)
C53 C54 P2 110.1(6)
C56 C55 C60 119.7(11)
C56 C55 P2 121.3(10)
C60 C55 P2 118.9(9)
C55 C56 C57 118.4(12)
C58 C57 C56 120.4(13)
C59 C58 C57 121.1(14)
C58 C59 C60 120.0(13)
C59 C60 C55 120.3(11)
C66 C61 C62 119.6(10)
C66 C61 P2 122.4(9)
C62 C61 P2 117.9(8)
C63 C62 C61 120.0(11)
C64 C63 C62 119.8(14)
C63 C64 C65 121.1(14)
C66 C65 C64 118.8(14)
C65 C66 C61 120.6(13)
O3 C67 C68 108.9(8)
N3 C68 C67 109.7(8)
O8 C69 N3 121.2(9)
O8 C69 C70 122.3(8)
N3 C69 C70 116.5(8)
C69 C70 P3 112.2(6)
C72 C71 C76 119.1(10)
C72 C71 P3 122.8(8)
C76 C71 P3 117.8(8)
C71 C72 C73 119.9(12)
C72 C73 C74 118.1(12)
C75 C74 C73 120.1(12)
C74 C75 C76 120.8(13)
C75 C76 C71 121.8(11)
C78 C77 C82 116.5(11)
C78 C77 P3 119.7(9)
C82 C77 P3 123.8(9)
C77 C78 C79 123.5(14)
C80 C79 C78 122.1(16)
C79 C80 C81 119.4(15)
C80 C81 C82 119.7(15)
C77 C82 C81 118.7(14)
O7B Bi1B O5B 99.3(2)
O7B Bi1B O9B 88.1(2)
O5B Bi1B O9B 144.3(2)
O7B Bi1B O11B 72.1(2)
O5B Bi1B O11B 73.5(2)
O9B Bi1B O11B 75.7(2)
O7B Bi1B O4B 157.6(2)
O5B Bi1B O4B 80.7(2)
O9B Bi1B O4B 105.0(2)
O11B Bi1B O4B 128.2(2)
O7B Bi1B O6B 78.2(2)
O5B Bi1B O6B 74.3(2)
O9B Bi1B O6B 141.2(2)
O11B Bi1B O6B 131.3(2)
O4B Bi1B O6B 80.4(2)
O7B Bi1B O8B 90.0(2)
O5B Bi1B O8B 139.2(2)
O9B Bi1B O8B 75.0(2)
O11B Bi1B O8B 146.06(19)
O4B Bi1B O8B 76.4(2)
O6B Bi1B O8B 68.9(2)
O7B Bi1B O10B 122.86(19)
O5B Bi1B O10B 73.1(2)
O9B Bi1B O10B 73.6(2)
O11B Bi1B O10B 51.1(2)
O4B Bi1B O10B 78.8(2)
O6B Bi1B O10B 143.6(2)
O8B Bi1B O10B 132.9(2)
O5B P1B C39B 110.3(4)
O5B P1B C45B 109.7(4)
C39B P1B C45B 109.1(5)
O5B P1B C38B 112.7(4)
C39B P1B C38B 111.1(4)
C45B P1B C38B 103.7(4)
O7B P2B C54B 110.5(4)
O7B P2B C55B 112.1(4)
C54B P2B C55B 108.8(5)
O7B P2B C61B 110.7(4)
C54B P2B C61B 105.8(4)
C55B P2B C61B 108.6(5)
O9B P3B C77B 112.4(5)
O9B P3B C71B 112.1(5)
C77B P3B C71B 108.2(6)
O9B P3B C70B 110.5(4)
C77B P3B C70B 106.0(6)
C71B P3B C70B 107.3(5)
C3B O1B C35B 115.2(7)
C14B O2B C51B 117.4(7)
C25B O3B C67B 115.8(7)
C37B O4B Bi1B 133.2(6)
P1B O5B Bi1B 131.9(3)
C53B O6B Bi1B 131.0(6)
P2B O7B Bi1B 125.7(3)
C69B O8B Bi1B 130.5(6)
P3B O9B Bi1B 131.9(3)
N4B O10B Bi1B 93.8(5)
N4B O11B Bi1B 100.0(5)
C37B N1B C36B 123.9(8)
C53B N2B C52B 122.1(10)
C69B N3B C68B 123.6(9)
O12B N4B O11B 122.6(8)
O12B N4B O10B 122.4(9)
O11B N4B O10B 115.0(8)
C13B C1B C24B 112.6(8)
C13B C1B C2B 112.8(8)
C24B C1B C2B 109.9(8)
C3B C2B C12B 119.1(10)
C3B C2B C1B 118.0(9)
C12B C2B C1B 122.9(9)
C2B C3B O1B 120.3(10)
C2B C3B C4B 119.5(10)
O1B C3B C4B 120.2(9)
C6B C4B C3B 118.3(9)
C6B C4B C5B 122.8(11)
C3B C4B C5B 118.8(10)
C7B C6B C4B 122.4(10)
C12B C7B C6B 118.2(10)
C12B C7B C8B 118.8(10)
C6B C7B C8B 123.0(11)
C7B C8B C11B 113.3(10)
C7B C8B C9B 109.5(10)
C11B C8B C9B 107.0(10)
C7B C8B C10B 109.5(9)
C11B C8B C10B 106.1(10)
C9B C8B C10B 111.4(10)
C7B C12B C2B 122.4(10)
C14B C13B C23B 117.1(10)
C14B C13B C1B 119.7(9)
C23B C13B C1B 123.2(9)
C13B C14B C15B 121.7(10)
C13B C14B O2B 118.7(10)
C15B C14B O2B 119.4(10)
C14B C15B C17B 118.1(10)
C14B C15B C16B 121.3(13)
C17B C15B C16B 120.6(13)
C18B C17B C15B 122.9(12)
C17B C18B C23B 117.2(12)
C17B C18B C19B 120.6(12)
C23B C18B C19B 122.1(11)
C20B C19B C21B 110.3(14)
C20B C19B C22B 104.7(12)
C21B C19B C22B 111.6(13)
C20B C19B C18B 112.8(11)
C21B C19B C18B 109.8(11)
C22B C19B C18B 107.5(11)
C18B C23B C13B 122.8(10)
C25B C24B C34B 117.7(10)
C25B C24B C1B 121.4(9)
C34B C24B C1B 120.9(9)
C26B C25B C24B 123.7(10)
C26B C25B O3B 118.7(10)
C24B C25B O3B 117.2(10)
C25B C26B C28B 117.2(12)
C25B C26B C27B 121.9(12)
C28B C26B C27B 120.9(13)
C26B C28B C29B 122.1(12)
C34B C29B C28B 116.9(11)
C34B C29B C30B 120.9(12)
C28B C29B C30B 122.2(13)
C33B C30B C32B 112.8(14)
C33B C30B C29B 108.3(12)
C32B C30B C29B 112.0(14)
C33B C30B C31B 107.7(15)
C32B C30B C31B 107.2(13)
C29B C30B C31B 108.6(12)
C29B C34B C24B 122.3(11)
O1B C35B C36B 107.4(7)
N1B C36B C35B 111.7(9)
O4B C37B N1B 122.8(9)
O4B C37B C38B 121.0(8)
N1B C37B C38B 116.1(8)
C37B C38B P1B 114.9(6)
C40B C39B C44B 119.5(10)
C40B C39B P1B 118.9(7)
C44B C39B P1B 121.6(8)
C41B C40B C39B 121.7(10)
C42B C41B C40B 120.0(11)
C41B C42B C43B 121.1(11)
C42B C43B C44B 119.4(11)
C39B C44B C43B 118.2(10)
C46B C45B C50B 118.3(9)
C46B C45B P1B 119.4(7)
C50B C45B P1B 122.3(7)
C45B C46B C47B 119.5(10)
C48B C47B C46B 121.1(11)
C47B C48B C49B 119.5(11)
C50B C49B C48B 121.3(11)
C49B C50B C45B 120.3(10)
O2B C51B C52B 109.9(8)
C51B C52B N2B 108.9(9)
O6B C53B N2B 124.2(10)
O6B C53B C54B 120.9(9)
N2B C53B C54B 114.7(11)
C53B C54B P2B 111.9(7)
C60B C55B C56B 120.8(9)
C60B C55B P2B 122.5(8)
C56B C55B P2B 116.7(8)
C57B C56B C55B 117.9(11)
C58B C57B C56B 120.0(13)
C57B C58B C59B 121.3(12)
C60B C59B C58B 119.8(12)
C59B C60B C55B 120.3(11)
C66B C61B C62B 121.9(10)
C66B C61B P2B 120.7(8)
C62B C61B P2B 117.4(9)
C61B C62B C63B 117.4(11)
C64B C63B C62B 121.2(11)
C65B C64B C63B 120.3(11)
C64B C65B C66B 120.1(13)
C61B C66B C65B 119.0(11)
O3B C67B C68B 107.0(7)
N3B C68B C67B 109.2(9)
O8B C69B N3B 123.8(9)
O8B C69B C70B 121.7(8)
N3B C69B C70B 114.4(9)
C69B C70B P3B 113.5(7)
C72B C71B C76B 115.7(12)
C72B C71B P3B 122.1(10)
C76B C71B P3B 122.0(11)
C71B C72B C73B 126.3(13)
C74B C73B C72B 117.5(17)
C73B C74B C75B 122.0(17)
C76B C75B C74B 113.2(18)
C71B C76B C75B 122.4(18)
C78B C77B C82B 116.7(16)
C78B C77B P3B 119.9(12)
C82B C77B P3B 123.3(12)
C77B C78B C79B 116.9(17)
C80B C79B C78B 123(2)
C79B C80B C81B 128(2)
C80B C81B C82B 106.4(18)
C77B C82B C81B 128.0(18)
O53 N5 O52 128.7(14)
O53 N5 O51 111.9(13)
O52 N5 O51 114.0(16)
O61 N6 O62 121(2)
O61 N6 O63 133(2)
O62 N6 O63 106(2)
O72 N7 O73 128.4(15)
O72 N7 O71 118.6(12)
O73 N7 O71 113.0(13)
O83 N8 O81 123(5)
O83 N8 O82 108(4)
O81 N8 O82 68(2)
N8 O81 O82 67(2)
N8 O81 O83 22(2)
O82 O81 O83 71(2)
N8 O82 O81 45.1(15)
N8 O83 O81 35(3)

loop_
_geom_bond_atom_site_label_1
_geom_bond_atom_site_label_2
_geom_bond_distance
Bi1 O5 2.315(6)
Bi1 O7 2.334(6)
Bi1 O9 2.414(6)
Bi1 O11 2.444(6)
Bi1 O6 2.444(7)
Bi1 O4 2.450(6)
Bi1 O10 2.519(6)
Bi1 O8 2.575(6)
P1 O5 1.497(6)
P1 C39 1.778(10)
P1 C45 1.780(9)
P1 C38 1.815(10)
P2 O7 1.502(7)
P2 C54 1.778(9)
P2 C61 1.782(11)
P2 C55 1.802(11)
P3 O9 1.497(6)
P3 C77 1.773(10)
P3 C71 1.786(9)
P3 C70 1.817(8)
O1 C3 1.410(11)
O1 C35 1.426(12)
O2 C51 1.395(14)
O2 C14 1.398(13)
O3 C67 1.392(11)
O3 C25 1.394(12)
O4 C37 1.253(11)
O6 C53 1.214(13)
O8 C69 1.240(10)
O10 N4 1.273(9)
O11 N4 1.255(10)
O12 N4 1.224(10)
N1 C37 1.324(11)
N1 C36 1.459(12)
N2 C53 1.308(14)
N2 C52 1.425(17)
N3 C69 1.330(10)
N3 C68 1.474(11)
C1 C13 1.512(14)
C1 C2 1.525(14)
C1 C24 1.529(14)
C2 C12 1.391(13)
C2 C3 1.402(14)
C3 C4 1.400(15)
C4 C6 1.393(15)
C4 C5 1.530(15)
C6 C7 1.387(13)
C7 C12 1.357(13)
C7 C8 1.512(13)
C8 C9 1.482(14)
C8 C11 1.521(16)
C8 C10 1.566(16)
C13 C23 1.345(13)
C13 C14 1.416(14)
C14 C15 1.374(16)
C15 C17 1.379(16)
C15 C16 1.526(15)
C17 C18 1.386(14)
C18 C23 1.409(14)
C18 C19 1.505(14)
C19 C22 1.518(15)
C19 C20 1.539(17)
C19 C21 1.542(16)
C24 C25 1.372(14)
C24 C34 1.377(13)
C25 C26 1.402(16)
C26 C28 1.369(15)
C26 C27 1.488(16)
C28 C29 1.373(15)
C29 C34 1.381(15)
C29 C30 1.527(15)
C30 C32A 1.52(3)
C30 C33 1.53(3)
C30 C32 1.56(3)
C30 C33A 1.64(2)
C35 C36 1.542(13)
C37 C38 1.539(13)
C39 C40 1.362(13)
C39 C44 1.378(14)
C40 C41 1.396(16)
C41 C42 1.325(16)
C42 C43 1.402(14)
C43 C44 1.385(14)
C45 C50 1.370(12)
C45 C46 1.413(13)
C46 C47 1.372(14)
C47 C48 1.375(14)
C48 C49 1.337(13)
C49 C50 1.373(12)
C51 C52 1.547(15)
C53 C54 1.533(15)
C55 C56 1.364(14)
C55 C60 1.385(14)
C56 C57 1.411(17)
C57 C58 1.342(17)
C58 C59 1.341(17)
C59 C60 1.372(15)
C61 C66 1.355(14)
C61 C62 1.404(14)
C62 C63 1.378(15)
C63 C64 1.315(18)
C64 C65 1.43(2)
C65 C66 1.352(17)
C67 C68 1.508(13)
C69 C70 1.485(12)
C71 C72 1.374(13)
C71 C76 1.376(13)
C72 C73 1.415(15)
C73 C74 1.433(18)
C74 C75 1.330(16)
C75 C76 1.372(14)
C77 C78 1.348(14)
C77 C82 1.348(15)
C78 C79 1.359(18)
C79 C80 1.276(19)
C80 C81 1.343(19)
C81 C82 1.467(18)
Bi1B O7B 2.330(6)
Bi1B O5B 2.352(5)
Bi1B O9B 2.394(6)
Bi1B O11B 2.458(5)
Bi1B O4B 2.464(6)
Bi1B O6B 2.469(7)
Bi1B O8B 2.533(6)
Bi1B O10B 2.587(6)
P1B O5B 1.506(6)
P1B C39B 1.785(10)
P1B C45B 1.787(9)
P1B C38B 1.795(9)
P2B O7B 1.520(7)
P2B C54B 1.776(8)
P2B C55B 1.802(10)
P2B C61B 1.820(9)
P3B O9B 1.498(7)
P3B C77B 1.786(14)
P3B C71B 1.790(11)
P3B C70B 1.793(9)
O1B C3B 1.388(11)
O1B C35B 1.431(11)
O2B C14B 1.394(11)
O2B C51B 1.430(11)
O3B C25B 1.414(11)
O3B C67B 1.432(11)
O4B C37B 1.245(10)
O6B C53B 1.235(13)
O8B C69B 1.241(10)
O10B N4B 1.293(9)
O11B N4B 1.291(9)
O12B N4B 1.190(9)
N1B C37B 1.315(10)
N1B C36B 1.437(11)
N2B C53B 1.325(13)
N2B C52B 1.466(11)
N3B C69B 1.331(11)
N3B C68B 1.453(12)
C1B C13B 1.522(13)
C1B C24B 1.524(13)
C1B C2B 1.556(13)
C2B C3B 1.378(13)
C2B C12B 1.409(13)
C3B C4B 1.417(14)
C4B C6B 1.393(14)
C4B C5B 1.559(13)
C6B C7B 1.375(13)
C7B C12B 1.352(13)
C7B C8B 1.508(14)
C8B C11B 1.549(14)
C8B C9B 1.558(15)
C8B C10B 1.558(15)
C13B C14B 1.387(13)
C13B C23B 1.411(13)
C14B C15B 1.388(15)
C15B C17B 1.398(16)
C15B C16B 1.507(14)
C17B C18B 1.367(16)
C18B C23B 1.388(14)
C18B C19B 1.549(17)
C19B C20B 1.512(17)
C19B C21B 1.514(17)
C19B C22B 1.543(17)
C24B C25B 1.380(14)
C24B C34B 1.412(13)
C25B C26B 1.362(15)
C26B C28B 1.383(17)
C26B C27B 1.527(17)
C28B C29B 1.447(18)
C29B C34B 1.349(14)
C29B C30B 1.543(16)
C30B C33B 1.460(19)
C30B C32B 1.50(2)
C30B C31B 1.60(2)
C35B C36B 1.515(12)
C37B C38B 1.526(12)
C39B C40B 1.374(13)
C39B C44B 1.389(12)
C40B C41B 1.357(14)
C41B C42B 1.353(14)
C42B C43B 1.371(15)
C43B C44B 1.428(14)
C45B C46B 1.354(12)
C45B C50B 1.417(13)
C46B C47B 1.419(14)
C47B C48B 1.334(15)
C48B C49B 1.367(16)
C49B C50B 1.351(15)
C51B C52B 1.464(13)
C53B C54B 1.556(13)
C55B C60B 1.391(13)
C55B C56B 1.407(13)
C56B C57B 1.384(15)
C57B C58B 1.361(17)
C58B C59B 1.401(17)
C59B C60B 1.327(13)
C61B C66B 1.353(14)
C61B C62B 1.354(14)
C62B C63B 1.425(14)
C63B C64B 1.342(16)
C64B C65B 1.337(16)
C65B C66B 1.418(14)
C67B C68B 1.511(12)
C69B C70B 1.504(13)
C71B C72B 1.295(16)
C71B C76B 1.369(17)
C72B C73B 1.405(19)
C73B C74B 1.20(2)
C74B C75B 1.51(3)
C75B C76B 1.39(2)
C77B C78B 1.342(16)
C77B C82B 1.36(2)
C78B C79B 1.48(2)
C79B C80B 1.20(3)
C80B C81B 1.41(2)
C81B C82B 1.50(2)
N5 O53 1.127(13)
N5 O52 1.187(12)
N5 O51 1.374(17)
N6 O61 1.22(3)
N6 O62 1.35(3)
N6 O63 1.46(2)
N7 O72 1.101(13)
N7 O73 1.244(11)
N7 O71 1.333(15)
N8 O83 0.81(4)
N8 O81 1.25(4)
N8 O82 1.62(4)
O81 O82 1.64(4)
O81 O83 1.82(5)
